data_2201406
loop_
_publ_author_name
'S. Thinagar'
'D. Velmurugan'
'S. Banumathi'
'S. Shanmuga Sundara Raj'
'Hoong-Kun Fun'
'S. Kannadasan'

_publ_section_title
;
 <i>cis</i>-3-(<i>p</i>-Bromostyryl)-2-methyl-<i>N</i>-(phenylsulfonyl)indole
;
_journal_issue 11
_journal_name_full 'Acta Crystallographica Section E'
_journal_page_first o1264
_journal_page_last o1266
_journal_paper_doi 10.1107/S1600536802018639
_journal_volume 58
_journal_year 2002
_chemical_formula_iupac 'C23 H18 Br N O2 S'
_chemical_formula_moiety 'C23 H18 Br N O2 S'
_chemical_formula_sum 'C23 H18 Br N O2 S'
_chemical_formula_weight 452.35
_chemical_name_systematic
;
cis-3-(p-bromostyryl)-2-methyl-N-(phenylsulfonyl)indole
;
_space_group_IT_number 2
_symmetry_cell_setting triclinic
_symmetry_space_group_name_Hall '-P 1'
_symmetry_space_group_name_H-M 'P -1'
_atom_sites_solution_hydrogens geom
_atom_sites_solution_primary direct
_atom_sites_solution_secondary difmap
_audit_creation_method SHELXL-97
_cell_angle_alpha 65.0640(10)
_cell_angle_beta 89.7720(10)
_cell_angle_gamma 65.7070(10)
_cell_formula_units_Z 2
_cell_length_a 10.2443(3)
_cell_length_b 10.4161(3)
_cell_length_c 11.4190(3)
_cell_measurement_reflns_used 3502
_cell_measurement_temperature 293(2)
_cell_measurement_theta_max 27.50
_cell_measurement_theta_min 2.01
_cell_volume 985.65(5)
_computing_cell_refinement 'SAINT (Siemens, 1996)'
_computing_data_collection 'SMART (Siemens, 1996)'
_computing_data_reduction SAINT
_computing_molecular_graphics 'ZORTEP (Zsolnai, 1997)'
_computing_publication_material 'SHELXL97 and PARST (Nardelli, 1995)'
_computing_structure_refinement 'SHELXL97 (Sheldrick, 1997)'
_computing_structure_solution 'SHELXS97 (Sheldrick, 1997)'
_diffrn_ambient_temperature 293(2)
_diffrn_measured_fraction_theta_full 0.973
_diffrn_measured_fraction_theta_max 0.973
_diffrn_measurement_device_type 'Siemens SMART CCD area-detector'
_diffrn_measurement_method \w
_diffrn_radiation_monochromator graphite
_diffrn_radiation_source 'fine-focus sealed tube'
_diffrn_radiation_type MoK\a
_diffrn_radiation_wavelength 0.71073
_diffrn_reflns_av_R_equivalents 0.0244
_diffrn_reflns_av_sigmaI/netI 0.0463
_diffrn_reflns_limit_h_max 12
_diffrn_reflns_limit_h_min -13
_diffrn_reflns_limit_k_max 12
_diffrn_reflns_limit_k_min -13
_diffrn_reflns_limit_l_max 14
_diffrn_reflns_limit_l_min -14
_diffrn_reflns_number 6560
_diffrn_reflns_theta_full 27.50
_diffrn_reflns_theta_max 27.50
_diffrn_reflns_theta_min 2.01
_diffrn_standards_decay_% 0
_diffrn_standards_number 0
_exptl_absorpt_coefficient_mu 2.210
_exptl_absorpt_correction_T_max 0.4571
_exptl_absorpt_correction_T_min 0.4168
_exptl_absorpt_correction_type multi-scan
_exptl_absorpt_process_details '(SADABS; Sheldrick, 1996)'
_exptl_crystal_colour colourless
_exptl_crystal_density_diffrn 1.524
_exptl_crystal_density_method 'not measured'
_exptl_crystal_description Block
_exptl_crystal_F_000 460
_exptl_crystal_size_max 0.48
_exptl_crystal_size_mid 0.46
_exptl_crystal_size_min 0.42
_refine_diff_density_max 0.656
_refine_diff_density_min -0.682
_refine_ls_extinction_coef 0.015(3)
_refine_ls_extinction_expression Fc^*^=kFc[1+0.001xFc^2^\l^3^/sin(2\q)]^-1/4^
_refine_ls_extinction_method SHELXL97
_refine_ls_goodness_of_fit_ref 1.030
_refine_ls_hydrogen_treatment constr
_refine_ls_matrix_type full
_refine_ls_number_parameters 255
_refine_ls_number_reflns 4420
_refine_ls_number_restraints 0
_refine_ls_restrained_S_all 1.030
_refine_ls_R_factor_all 0.0525
_refine_ls_R_factor_gt 0.0394
_refine_ls_shift/su_max 0.001
_refine_ls_shift/su_mean <0.001
_refine_ls_structure_factor_coef Fsqd
_refine_ls_weighting_scheme calc
_refine_ls_wR_factor_gt 0.1050
_refine_ls_wR_factor_ref 0.1123
_reflns_number_gt 3451
_reflns_number_total 4420
_reflns_threshold_expression I>2\s(I)
_cod_data_source_file ci6170.cif
_cod_data_source_block I
_cod_depositor_comments
;
The following automatic conversions were performed:
'_symmetry_cell_setting' value 'Triclinic' changed to 'triclinic'
according to '/home/saulius/struct/CIF-dictionaries/cif_core.dic'
dictionary named 'cif_core.dic' version 2.4.1 from 2010-06-29.

Automatic conversion script
Id: cif_fix_enum 1527 2010-12-29 10:47:43Z saulius 

The following automatic conversions were performed:

'_symmetry_cell_setting' value 'Triclinic' changed to 'triclinic'
according to /home/saulius/struct/CIF-dictionaries/cif_core.dic
dictionary named 'cif_core.dic' version 2.4.1 from 2010-06-29.

Automatic conversion script
Id: cif_fix_values 1715 2011-07-08 13:25:40Z adriana 
;
_cod_database_code 2201406
_cod_database_fobs_code 2201406

loop_
_symmetry_equiv_pos_as_xyz
'x, y, z'
'-x, -y, -z'

loop_
_atom_site_label
_atom_site_fract_x
_atom_site_fract_y
_atom_site_fract_z
_atom_site_U_iso_or_equiv
_atom_site_adp_type
_atom_site_calc_flag
_atom_site_refinement_flags
_atom_site_occupancy
_atom_site_disorder_assembly
_atom_site_disorder_group
_atom_site_type_symbol
Br1 0.34050(3) 0.59082(4) 0.09226(3) 0.06734(15) Uani d . 1 . . Br
S1 0.13483(7) -0.00321(7) 0.74939(6) 0.04784(17) Uani d . 1 . . S
N1 0.2465(2) 0.0439(2) 0.81058(19) 0.0443(4) Uani d . 1 . . N
O1 0.0079(2) 0.0352(3) 0.8047(2) 0.0684(6) Uani d . 1 . . O
O2 0.2179(2) -0.1602(2) 0.7675(2) 0.0649(5) Uani d . 1 . . O
C2 0.0877(3) 0.1885(3) 0.9311(2) 0.0519(6) Uani d . 1 . . C
H2 0.0121 0.1621 0.9268 0.062 Uiso calc R 1 . . H
C2A 0.2059(2) 0.1425(3) 0.8732(2) 0.0412(5) Uani d . 1 . . C
C3 0.0861(3) 0.2755(4) 0.9958(3) 0.0583(7) Uani d . 1 . . C
H3 0.0084 0.3066 1.0364 0.070 Uiso calc R 1 . . H
C4 0.1973(3) 0.3174(3) 1.0017(3) 0.0595(7) Uani d . 1 . . C
H4 0.1932 0.3756 1.0461 0.071 Uiso calc R 1 . . H
C5 0.3141(3) 0.2732(3) 0.9421(2) 0.0506(6) Uani d . 1 . . C
H5 0.3887 0.3011 0.9461 0.061 Uiso calc R 1 . . H
C5A 0.3182(2) 0.1863(3) 0.8759(2) 0.0414(5) Uani d . 1 . . C
C6 0.4248(2) 0.1187(3) 0.8094(2) 0.0434(5) Uani d . 1 . . C
C7 0.3813(3) 0.0323(3) 0.7719(2) 0.0458(5) Uani d . 1 . . C
C8 0.4618(3) -0.0689(4) 0.7091(3) 0.0647(7) Uani d . 1 . . C
H8A 0.4117 -0.0209 0.6196 0.097 Uiso calc R 1 . . H
H8B 0.4664 -0.1722 0.7571 0.097 Uiso calc R 1 . . H
H8C 0.5592 -0.0787 0.7102 0.097 Uiso calc R 1 . . H
C9 0.0868(2) 0.1279(3) 0.5798(2) 0.0429(5) Uani d . 1 . . C
C10 -0.0010(3) 0.2886(3) 0.5364(3) 0.0553(6) Uani d . 1 . . C
H10 -0.0332 0.3278 0.5962 0.066 Uiso calc R 1 . . H
C11 -0.0398(3) 0.3894(4) 0.4022(3) 0.0687(8) Uani d . 1 . . C
H11 -0.0989 0.4975 0.3715 0.082 Uiso calc R 1 . . H
C12 0.0080(4) 0.3316(4) 0.3139(3) 0.0734(9) Uani d . 1 . . C
H12 -0.0191 0.4008 0.2239 0.088 Uiso calc R 1 . . H
C13 0.0956(4) 0.1727(4) 0.3572(3) 0.0719(8) Uani d . 1 . . C
H13 0.1284 0.1344 0.2970 0.086 Uiso calc R 1 . . H
C14 0.1348(3) 0.0697(4) 0.4909(3) 0.0583(7) Uani d . 1 . . C
H14 0.1932 -0.0384 0.5208 0.070 Uiso calc R 1 . . H
C15 0.5623(3) 0.1320(3) 0.7964(3) 0.0505(6) Uani d . 1 . . C
H15 0.6262 0.0884 0.8755 0.061 Uiso calc R 1 . . H
C16 0.6085(2) 0.1973(3) 0.6881(3) 0.0485(6) Uani d . 1 . . C
H16 0.7029 0.1850 0.7042 0.058 Uiso calc R 1 . . H
C17 0.5382(2) 0.2851(3) 0.5478(2) 0.0418(5) Uani d . 1 . . C
C18 0.6196(2) 0.3347(3) 0.4560(3) 0.0488(6) Uani d . 1 . . C
H18 0.7162 0.3065 0.4866 0.059 Uiso calc R 1 . . H
C19 0.5635(3) 0.4233(3) 0.3224(3) 0.0525(6) Uani d . 1 . . C
H19 0.6212 0.4537 0.2642 0.063 Uiso calc R 1 . . H
C20 0.4205(3) 0.4661(3) 0.2763(2) 0.0459(5) Uani d . 1 . . C
C21 0.3351(3) 0.4207(3) 0.3623(3) 0.0520(6) Uani d . 1 . . C
H21 0.2384 0.4507 0.3305 0.062 Uiso calc R 1 . . H
C22 0.3936(3) 0.3305(3) 0.4964(3) 0.0511(6) Uani d . 1 . . C
H22 0.3354 0.2993 0.5536 0.061 Uiso calc R 1 . . H

loop_
_atom_site_aniso_label
_atom_site_aniso_U_11
_atom_site_aniso_U_22
_atom_site_aniso_U_33
_atom_site_aniso_U_12
_atom_site_aniso_U_13
_atom_site_aniso_U_23
Br1 0.0759(2) 0.0780(2) 0.04626(18) -0.04233(18) 0.01067(14) -0.01971(15)
S1 0.0575(4) 0.0525(4) 0.0383(3) -0.0361(3) 0.0050(3) -0.0140(3)
N1 0.0460(10) 0.0496(11) 0.0389(10) -0.0254(9) 0.0039(8) -0.0181(9)
O1 0.0706(12) 0.1043(16) 0.0592(12) -0.0638(12) 0.0245(10) -0.0389(12)
O2 0.0876(14) 0.0460(10) 0.0550(11) -0.0373(10) -0.0023(10) -0.0112(9)
C2 0.0520(14) 0.0610(15) 0.0386(12) -0.0272(12) 0.0075(10) -0.0177(11)
C2A 0.0447(12) 0.0421(11) 0.0272(10) -0.0201(10) -0.0014(8) -0.0073(8)
C3 0.0587(15) 0.0649(17) 0.0454(14) -0.0229(13) 0.0105(12) -0.0253(13)
C4 0.0744(18) 0.0552(15) 0.0453(14) -0.0267(14) 0.0036(13) -0.0225(12)
C5 0.0616(15) 0.0440(13) 0.0391(12) -0.0275(12) -0.0019(11) -0.0096(10)
C5A 0.0451(12) 0.0371(11) 0.0296(10) -0.0192(9) -0.0024(8) -0.0040(8)
C6 0.0405(11) 0.0416(12) 0.0356(11) -0.0185(10) -0.0020(9) -0.0070(9)
C7 0.0414(12) 0.0477(13) 0.0411(12) -0.0200(10) 0.0025(9) -0.0145(10)
C8 0.0559(16) 0.0723(19) 0.075(2) -0.0268(14) 0.0134(14) -0.0436(17)
C9 0.0434(11) 0.0468(12) 0.0392(11) -0.0261(10) 0.0017(9) -0.0146(10)
C10 0.0502(14) 0.0514(14) 0.0586(16) -0.0213(12) 0.0031(12) -0.0221(12)
C11 0.0612(17) 0.0462(15) 0.070(2) -0.0200(13) -0.0078(14) -0.0061(14)
C12 0.076(2) 0.080(2) 0.0448(15) -0.0424(18) -0.0060(14) -0.0051(15)
C13 0.081(2) 0.087(2) 0.0453(15) -0.0381(19) 0.0076(14) -0.0274(16)
C14 0.0636(16) 0.0569(15) 0.0481(14) -0.0221(13) 0.0023(12) -0.0236(12)
C15 0.0411(12) 0.0513(14) 0.0464(13) -0.0219(11) -0.0036(10) -0.0105(11)
C16 0.0325(11) 0.0461(13) 0.0563(15) -0.0172(10) 0.0010(10) -0.0151(11)
C17 0.0350(11) 0.0371(11) 0.0493(13) -0.0157(9) 0.0083(9) -0.0171(10)
C18 0.0353(11) 0.0432(12) 0.0644(16) -0.0207(10) 0.0112(10) -0.0189(12)
C19 0.0472(13) 0.0516(14) 0.0592(15) -0.0280(11) 0.0200(11) -0.0205(12)
C20 0.0502(13) 0.0430(12) 0.0447(12) -0.0231(11) 0.0100(10) -0.0183(10)
C21 0.0392(12) 0.0596(15) 0.0506(14) -0.0232(11) 0.0069(10) -0.0189(12)
C22 0.0370(12) 0.0611(15) 0.0476(13) -0.0241(11) 0.0116(10) -0.0168(12)

loop_
_atom_type_symbol
_atom_type_description
_atom_type_scat_dispersion_real
_atom_type_scat_dispersion_imag
_atom_type_scat_source
C C 0.0033 0.0016 'International Tables Vol C Tables 4.2.6.8 and 6.1.1.4'
H H 0.0000 0.0000 'International Tables Vol C Tables 4.2.6.8 and 6.1.1.4'
O O 0.0106 0.0060 'International Tables Vol C Tables 4.2.6.8 and 6.1.1.4'
N N 0.0061 0.0033 'International Tables Vol C Tables 4.2.6.8 and 6.1.1.4'
S S 0.1246 0.1234 'International Tables Vol C Tables 4.2.6.8 and 6.1.1.4'
Br Br -0.2901 2.4595 'International Tables Vol C Tables 4.2.6.8 and 6.1.1.4'

loop_
_geom_angle_atom_site_label_1
_geom_angle_atom_site_label_2
_geom_angle_atom_site_label_3
_geom_angle
_geom_angle_publ_flag
O2 S1 O1 120.20(10) y
O2 S1 N1 107.61(11) ?
O1 S1 N1 106.47(11) ?
O2 S1 C9 108.61(12) ?
O1 S1 C9 108.75(12) ?
N1 S1 C9 104.00(10) y
C2A N1 C7 108.4(2) y
C2A N1 S1 125.6(2) y
C7 N1 S1 123.4(2) y
C2A C2 C3 117.5(2) y
C2A C2 H2 121.2 ?
C3 C2 H2 121.2 ?
C2 C2A C5A 121.6(2) y
C2 C2A N1 131.7(2) ?
C5A C2A N1 106.7(2) ?
C2 C3 C4 121.8(3) ?
C2 C3 H3 119.1 ?
C4 C3 H3 119.1 ?
C5 C4 C3 120.5(3) ?
C5 C4 H4 119.7 ?
C3 C4 H4 119.7 ?
C4 C5 C5A 118.9(2) y
C4 C5 H5 120.6 ?
C5A C5 H5 120.6 ?
C5 C5A C2A 119.6(2) ?
C5 C5A C6 132.2(2) ?
C2A C5A C6 108.0(2) ?
C7 C6 C5A 108.2(2) ?
C7 C6 C15 127.1(2) ?
C5A C6 C15 124.6(2) ?
C6 C7 N1 108.7(2) ?
C6 C7 C8 127.7(2) y
N1 C7 C8 123.6(2) y
C7 C8 H8A 109.5 ?
C7 C8 H8B 109.5 ?
H8A C8 H8B 109.5 ?
C7 C8 H8C 109.5 ?
H8A C8 H8C 109.5 ?
H8B C8 H8C 109.5 ?
C14 C9 C10 120.7(2) ?
C14 C9 S1 119.8(2) ?
C10 C9 S1 119.5(2) ?
C11 C10 C9 118.6(3) ?
C11 C10 H10 120.7 ?
C9 C10 H10 120.7 ?
C12 C11 C10 120.7(3) ?
C12 C11 H11 119.6 ?
C10 C11 H11 119.6 ?
C13 C12 C11 120.5(3) ?
C13 C12 H12 119.7 ?
C11 C12 H12 119.7 ?
C12 C13 C14 119.7(3) ?
C12 C13 H13 120.2 ?
C14 C13 H13 120.2 ?
C13 C14 C9 119.8(3) ?
C13 C14 H14 120.1 ?
C9 C14 H14 120.1 ?
C16 C15 C6 129.4(2) y
C16 C15 H15 115.3 ?
C6 C15 H15 115.3 ?
C15 C16 C17 131.9(2) y
C15 C16 H16 114.0 ?
C17 C16 H16 114.0 ?
C18 C17 C22 116.1(2) ?
C18 C17 C16 117.8(2) y
C22 C17 C16 126.0(2) y
C19 C18 C17 123.0(2) ?
C19 C18 H18 118.5 ?
C17 C18 H18 118.5 ?
C18 C19 C20 118.9(2) ?
C18 C19 H19 120.6 ?
C20 C19 H19 120.6 ?
C19 C20 C21 120.5(2) ?
C19 C20 Br1 119.42(19) ?
C21 C20 Br1 120.04(19) ?
C20 C21 C22 119.9(2) ?
C20 C21 H21 120.1 ?
C22 C21 H21 120.1 ?
C21 C22 C17 121.5(2) ?
C21 C22 H22 119.2 ?
C17 C22 H22 119.2 ?

loop_
_geom_bond_atom_site_label_1
_geom_bond_atom_site_label_2
_geom_bond_site_symmetry_2
_geom_bond_distance
_geom_bond_publ_flag
Br1 C20 . 1.900(3) ?
S1 O2 . 1.419(2) ?
S1 O1 . 1.424(2) y
S1 N1 . 1.673(2) y
S1 C9 . 1.756(2) y
N1 C2A . 1.415(3) y
N1 C7 . 1.421(3) y
C2 C2A . 1.385(4) ?
C2 C3 . 1.384(4) ?
C2 H2 . 0.93 ?
C2A C5A . 1.406(3) ?
C3 C4 . 1.388(4) ?
C3 H3 . 0.93 ?
C4 C5 . 1.383(4) ?
C4 H4 . 0.93 ?
C5 C5A . 1.393(3) ?
C5 H5 . 0.93 ?
C5A C6 . 1.440(3) ?
C6 C7 . 1.360(3) ?
C6 C15 . 1.472(3) y
C7 C8 . 1.491(4) ?
C8 H8A . 0.96 ?
C8 H8B . 0.96 ?
C8 H8C . 0.96 ?
C9 C14 . 1.382(4) ?
C9 C10 . 1.387(4) ?
C10 C11 . 1.383(4) ?
C10 H10 . 0.93 ?
C11 C12 . 1.373(5) ?
C11 H11 . 0.93 ?
C12 C13 . 1.372(5) ?
C12 H12 . 0.93 ?
C13 C14 . 1.382(4) ?
C13 H13 . 0.93 ?
C14 H14 . 0.93 ?
C15 C16 . 1.330(4) y
C15 H15 . 0.93 ?
C16 C17 . 1.467(3) y
C16 H16 . 0.93 ?
C17 C18 . 1.397(3) ?
C17 C22 . 1.400(3) ?
C18 C19 . 1.376(4) ?
C18 H18 . 0.93 ?
C19 C20 . 1.375(4) ?
C19 H19 . 0.93 ?
C20 C21 . 1.377(4) ?
C21 C22 . 1.384(4) ?
C21 H21 . 0.93 ?
C22 H22 . 0.93 ?

loop_
_geom_hbond_atom_site_label_D
_geom_hbond_atom_site_label_H
_geom_hbond_atom_site_label_A
_geom_hbond_site_symmetry_A
_geom_hbond_distance_DH
_geom_hbond_distance_HA
_geom_hbond_distance_DA
_geom_hbond_angle_DHA
_geom_hbond_publ_flag
C2 H2 O1 1_555 0.93 2.30 2.886(5) 121 y
C8 H8B O2 1_555 0.96 2.50 3.000(5) 112 y
C14 H14 O2 1_555 0.93 2.52 2.898(3) 105 y

loop_
_geom_torsion_atom_site_label_1
_geom_torsion_atom_site_label_2
_geom_torsion_atom_site_label_3
_geom_torsion_atom_site_label_4
_geom_torsion
_geom_torsion_publ_flag
O2 S1 N1 C2A -146.25(19) ?
O1 S1 N1 C2A -16.1(2) ?
C9 S1 N1 C2A 98.6(2) ?
O2 S1 N1 C7 54.1(2) ?
O1 S1 N1 C7 -175.8(2) ?
C9 S1 N1 C7 -61.0(2) ?
C3 C2 C2A C5A -2.0(4) ?
C3 C2 C2A N1 174.1(2) ?
C7 N1 C2A C2 -178.2(2) ?
S1 N1 C2A C2 19.6(4) ?
C7 N1 C2A C5A -1.7(2) ?
S1 N1 C2A C5A -163.96(16) ?
C2A C2 C3 C4 0.8(4) ?
C2 C3 C4 C5 0.2(4) ?
C3 C4 C5 C5A 0.1(4) ?
C4 C5 C5A C2A -1.3(3) ?
C4 C5 C5A C6 -177.4(2) ?
C2 C2A C5A C5 2.3(3) ?
N1 C2A C5A C5 -174.6(2) ?
C2 C2A C5A C6 179.2(2) ?
N1 C2A C5A C6 2.3(2) ?
C5 C5A C6 C7 174.3(2) ?
C2A C5A C6 C7 -2.1(3) ?
C5 C5A C6 C15 -0.9(4) ?
C2A C5A C6 C15 -177.3(2) ?
C5A C6 C7 N1 1.0(3) ?
C15 C6 C7 N1 176.0(2) ?
C5A C6 C7 C8 -175.1(3) ?
C15 C6 C7 C8 0.0(4) ?
C2A N1 C7 C6 0.5(3) ?
S1 N1 C7 C6 163.16(17) ?
C2A N1 C7 C8 176.7(2) ?
S1 N1 C7 C8 -20.6(3) ?
O2 S1 C9 C14 -1.9(2) ?
O1 S1 C9 C14 -134.3(2) ?
N1 S1 C9 C14 112.5(2) ?
O2 S1 C9 C10 177.02(19) ?
O1 S1 C9 C10 44.6(2) ?
N1 S1 C9 C10 -68.6(2) ?
C14 C9 C10 C11 0.1(4) ?
S1 C9 C10 C11 -178.8(2) ?
C9 C10 C11 C12 -0.2(4) ?
C10 C11 C12 C13 -0.1(5) ?
C11 C12 C13 C14 0.6(5) ?
C12 C13 C14 C9 -0.7(5) ?
C10 C9 C14 C13 0.4(4) ?
S1 C9 C14 C13 179.3(2) ?
C7 C6 C15 C16 66.3(4) ?
C5A C6 C15 C16 -119.4(3) ?
C6 C15 C16 C17 4.2(5) y
C15 C16 C17 C18 -177.9(3) ?
C15 C16 C17 C22 4.9(5) ?
C22 C17 C18 C19 0.1(4) ?
C16 C17 C18 C19 -177.3(2) ?
C17 C18 C19 C20 0.3(4) ?
C18 C19 C20 C21 -0.2(4) ?
C18 C19 C20 Br1 179.18(19) ?
C19 C20 C21 C22 -0.4(4) ?
Br1 C20 C21 C22 -179.7(2) ?
C20 C21 C22 C17 0.8(4) ?
C18 C17 C22 C21 -0.7(4) ?
C16 C17 C22 C21 176.5(2) ?

loop_
_cod_related_entry_id
_cod_related_entry_database
_cod_related_entry_code
1 ChemSpider 30654671
